data_7245932
loop_
_publ_author_name
'Zhu, Mei'
'Ma, Shuqi'
'Dong, Huiyang'
'Zhong, Qing'
'Liu, Yi'

_publ_section_title
;
 Slow magnetic relaxation and selective luminescent probe in a 2p--3d--4f
 heterotrispin chain
;
_journal_issue 3
_journal_name_full CrystEngComm
_journal_page_first 403
_journal_page_last 416
_journal_paper_doi 10.1039/D2CE01200F
_journal_volume 25
_journal_year 2023
_chemical_formula_moiety 'C65 H50 Cu F30 Ho N6 O18'
_chemical_formula_sum 'C65 H50 Cu F30 Ho N6 O18'
_chemical_formula_weight 2001.58
_space_group_crystal_system monoclinic
_space_group_IT_number 14
_space_group_name_Hall '-P 2ybc'
_space_group_name_H-M_alt 'P 1 21/c 1'
_atom_sites_solution_hydrogens geom
_atom_sites_solution_primary direct
_audit_block_doi 10.5517/ccdc.csd.cc29gj3f
_audit_creation_date 2019-11-08
_audit_creation_method
;
Olex2 1.2
(compiled 2018.05.29 svn.r3508 for OlexSys, GUI svn.r5506)
;
_audit_update_record
;
2021-12-16 deposited with the CCDC.	2022-11-29 downloaded from the CCDC.
;
_cell_angle_alpha 90
_cell_angle_beta 99.972(2)
_cell_angle_gamma 90
_cell_formula_units_Z 4
_cell_length_a 18.0246(7)
_cell_length_b 19.5088(8)
_cell_length_c 23.2859(10)
_cell_measurement_reflns_used 9843
_cell_measurement_temperature 173(2)
_cell_measurement_theta_max 51.602
_cell_measurement_theta_min 3.183
_cell_volume 8064.5(6)
_computing_cell_refinement 'SAINT v8.37A (Bruker, 2015)'
_computing_data_reduction 'SAINT v8.37A (Bruker, 2015)'
_computing_molecular_graphics 'Olex2 (Dolomanov et al., 2009)'
_computing_publication_material 'Olex2 (Dolomanov et al., 2009)'
_computing_structure_refinement 'ShelXL (Sheldrick, 2015)'
_computing_structure_solution 'ShelXS (Sheldrick, 2008)'
_diffrn_ambient_temperature 173.0
_diffrn_measured_fraction_theta_full 0.999
_diffrn_measured_fraction_theta_max 0.997
_diffrn_measurement_device_type 'CCD area detector'
_diffrn_measurement_method 'phi and omega scans'
_diffrn_radiation_monochromator graphite
_diffrn_radiation_type MoK\a
_diffrn_radiation_wavelength 0.71073
_diffrn_reflns_av_R_equivalents 0.0701
_diffrn_reflns_av_unetI/netI 0.0588
_diffrn_reflns_Laue_measured_fraction_full 0.999
_diffrn_reflns_Laue_measured_fraction_max 0.997
_diffrn_reflns_limit_h_max 21
_diffrn_reflns_limit_h_min -21
_diffrn_reflns_limit_k_max 23
_diffrn_reflns_limit_k_min -20
_diffrn_reflns_limit_l_max 27
_diffrn_reflns_limit_l_min -28
_diffrn_reflns_number 73964
_diffrn_reflns_point_group_measured_fraction_full 0.999
_diffrn_reflns_point_group_measured_fraction_max 0.997
_diffrn_reflns_theta_full 25.242
_diffrn_reflns_theta_max 25.314
_diffrn_reflns_theta_min 1.147
_exptl_absorpt_coefficient_mu 1.374
_exptl_absorpt_correction_T_max 0.3666
_exptl_absorpt_correction_T_min 0.1759
_exptl_absorpt_correction_type multi-scan
_exptl_absorpt_process_details
'SADABS-2016/2 (Bruker,2016/2) was used for absorption correction. wR2(int) was 0.1429 before and 0.0878 after correction. The Ratio of minimum to maximum transmission is 0.4798. The \l/2 correction factor is Not present.'
_exptl_crystal_colour blue
_exptl_crystal_density_diffrn 1.649
_exptl_crystal_description needle
_exptl_crystal_F_000 3968
_refine_diff_density_max 1.368
_refine_diff_density_min -1.522
_refine_diff_density_rms 0.120
_refine_ls_extinction_method none
_refine_ls_goodness_of_fit_ref 1.049
_refine_ls_hydrogen_treatment constr
_refine_ls_matrix_type full
_refine_ls_number_parameters 1099
_refine_ls_number_reflns 14671
_refine_ls_number_restraints 0
_refine_ls_restrained_S_all 1.049
_refine_ls_R_factor_all 0.0911
_refine_ls_R_factor_gt 0.0630
_refine_ls_shift/su_max 0.001
_refine_ls_shift/su_mean 0.000
_refine_ls_structure_factor_coef Fsqd
_refine_ls_weighting_details 'w=1/[\s^2^(Fo^2^)+(0.1070P)^2^+18.9017P] where P=(Fo^2^+2Fc^2^)/3'
_refine_ls_weighting_scheme calc
_refine_ls_wR_factor_gt 0.1861
_refine_ls_wR_factor_ref 0.2007
_reflns_Friedel_coverage 0.000
_reflns_number_gt 10187
_reflns_number_total 14671
_reflns_threshold_expression 'I > 2\s(I)'
_cod_data_source_file d2ce01200f2.cif
_cod_data_source_block ho
_cod_depositor_comments 'Adding full bibliography for 7245927--7245932.cif.'
_cod_database_code 7245932
_shelx_shelxl_version_number 2014/7
_shelx_space_group_comment
;
The symmetry employed for this shelxl refinement is uniquely defined
by the following loop, which should always be used as a source of
symmetry information in preference to the above space-group names.
They are only intended as comments.
;
_olex2_refinement_description
;
1. Fixed Uiso
 At 1.2 times of:
  All C(H) groups, All C(H,H) groups
 At 1.5 times of:
  All C(H,H,H) groups
2.a Secondary CH2 refined with riding coordinates:
 C15(H15A,H15B), C36(H36A,H36B)
2.b Aromatic/amide H refined with riding coordinates:
 C12(H12), C40(H40), C31(H31), C18(H18), C58(H58), C13(H13), C32(H32), C9(H9),
 C35(H35), C33(H33), C43(H43), C19(H19), C63(H63), C42(H42), C53(H53), C17(H17),
  C20(H20), C28(H28), C23(H23)
2.c Idealised Me refined as rotating group:
 C50(H50A,H50B,H50C), C6(H6A,H6B,H6C), C37(H37A,H37B,H37C), C4(H4A,H4B,H4C),
 C1(H1A,H1B,H1C), C3(H3A,H3B,H3C), C49(H49A,H49B,H49C), C14(H14A,H14B,H14C),
 C47(H47A,H47B,H47C)
;
_olex2_submission_special_instructions 'No special instructions were received'

loop_
_space_group_symop_operation_xyz
'x, y, z'
'-x, y+1/2, -z+1/2'
'-x, -y, -z'
'x, -y-1/2, z-1/2'

loop_
_atom_site_label
_atom_site_type_symbol
_atom_site_fract_x
_atom_site_fract_y
_atom_site_fract_z
_atom_site_U_iso_or_equiv
_atom_site_adp_type
_atom_site_occupancy
_atom_site_site_symmetry_order
_atom_site_calc_flag
_atom_site_refinement_flags_posn
_atom_site_refinement_flags_adp
_atom_site_refinement_flags_occupancy
_atom_site_disorder_assembly
_atom_site_disorder_group
Ho1 Ho 1.19096(2) 0.29924(2) 0.69022(2) 0.04557(14) Uani 1 1 d . . . . .
Cu1 Cu 0.69111(5) 0.22836(6) 0.44300(4) 0.0559(3) Uani 1 1 d . . . . .
O16 O 1.2478(2) 0.2051(2) 0.7459(2) 0.0411(11) Uani 1 1 d . . . . .
O17 O 1.2638(2) 0.2499(2) 0.62833(19) 0.0416(11) Uani 1 1 d . . . . .
O11 O 1.1404(2) 0.4010(2) 0.72374(19) 0.0396(10) Uani 1 1 d . . . . .
O12 O 1.2871(2) 0.3487(2) 0.7571(2) 0.0442(11) Uani 1 1 d . . . . .
F18 F 1.2728(3) 0.0361(2) 0.7920(2) 0.0654(12) Uani 1 1 d . . . . .
O2 O 0.1158(2) 0.2314(2) 0.25842(18) 0.0381(10) Uani 1 1 d . . . . .
O15 O 1.1300(2) 0.1993(2) 0.6471(2) 0.0419(11) Uani 1 1 d . . . . .
O14 O 1.0980(3) 0.3370(2) 0.6156(2) 0.0484(12) Uani 1 1 d . . . . .
O9 O 1.0681(2) 0.2783(3) 0.4445(2) 0.0503(12) Uani 1 1 d . . . . .
F16 F 1.3614(3) 0.0984(3) 0.7709(2) 0.0773(15) Uani 1 1 d . . . . .
F17 F 1.3035(3) 0.1282(2) 0.83873(19) 0.0688(13) Uani 1 1 d . . . . .
N3 N 0.5790(3) 0.2311(3) 0.4330(2) 0.0418(13) Uani 1 1 d . . . . .
O10 O 1.0872(3) 0.3842(3) 0.3847(2) 0.0527(12) Uani 1 1 d . . . . .
F26 F 1.4250(2) 0.3747(3) 0.8056(2) 0.0762(14) Uani 1 1 d . . . . .
O8 O 0.6990(3) 0.1780(3) 0.5200(2) 0.0508(12) Uani 1 1 d . . . . .
O3 O 0.3126(3) 0.1798(3) 0.4344(2) 0.0545(13) Uani 1 1 d . . . . .
F29 F 1.0530(3) 0.4959(3) 0.7631(3) 0.0836(16) Uani 1 1 d . . . . .
N2 N 0.0560(3) 0.2053(3) 0.2754(2) 0.0360(12) Uani 1 1 d . . . . .
O13 O 1.2445(3) 0.3912(3) 0.6431(2) 0.0521(12) Uani 1 1 d . . . . .
N1 N -0.0187(3) 0.1509(3) 0.3242(3) 0.0446(14) Uani 1 1 d . . . . .
O4 O 0.2963(3) 0.0696(3) 0.4869(2) 0.0582(14) Uani 1 1 d . . . . .
N4 N 0.8032(3) 0.2266(3) 0.4516(2) 0.0466(14) Uani 1 1 d . . . . .
F10 F 0.7767(3) 0.1761(3) 0.6687(2) 0.0861(16) Uani 1 1 d . . . . .
O6 O 0.6864(3) 0.2759(3) 0.3664(2) 0.0599(14) Uani 1 1 d . . . . .
F20 F 0.9619(3) 0.3528(3) 0.5609(2) 0.0835(16) Uani 1 1 d . . . . .
O1 O -0.0420(3) 0.1169(3) 0.3639(2) 0.0628(15) Uani 1 1 d . . . . .
O7 O 0.6934(3) 0.3261(3) 0.4949(2) 0.0551(13) Uani 1 1 d . . . . .
O5 O 0.6810(3) 0.1300(3) 0.3927(2) 0.0634(15) Uani 1 1 d . . . . .
F28 F 1.0998(4) 0.5396(3) 0.6949(2) 0.0951(19) Uani 1 1 d . . . . .
F19 F 1.0042(4) 0.4216(3) 0.5014(2) 0.0944(18) Uani 1 1 d . . . . .
C7 C 0.0559(3) 0.1644(3) 0.3209(3) 0.0402(15) Uani 1 1 d . . . . .
N5 N 1.3239(3) 0.2680(3) 0.6075(2) 0.0441(13) Uani 1 1 d . . . . .
F11 F 0.8025(5) 0.1123(4) 0.6009(3) 0.127(3) Uani 1 1 d . . . . .
F7 F 0.6810(4) 0.4450(3) 0.5484(3) 0.106(2) Uani 1 1 d . . . . .
F1 F 0.7119(3) 0.3468(4) 0.2720(2) 0.103(2) Uani 1 1 d . . . . .
F30 F 1.1452(3) 0.5631(3) 0.7835(3) 0.122(3) Uani 1 1 d . . . . .
F27 F 1.3859(3) 0.4553(4) 0.8522(3) 0.124(3) Uani 1 1 d . . . . .
N6 N 1.3988(3) 0.3114(4) 0.5522(3) 0.0599(18) Uani 1 1 d . . . . .
O18 O 1.4219(3) 0.3409(4) 0.5102(2) 0.080(2) Uani 1 1 d . . . . .
F21 F 0.9793(4) 0.4603(4) 0.5822(3) 0.129(3) Uani 1 1 d . . . . .
C39 C 1.1373(4) 0.3102(4) 0.4607(3) 0.0405(15) Uani 1 1 d . . . . .
F23 F 1.3315(4) 0.4782(3) 0.5943(3) 0.106(2) Uani 1 1 d . . . . .
C12 C 0.1700(4) 0.0521(4) 0.4326(3) 0.0527(18) Uani 1 1 d . . . . .
H12 H 0.1640 0.0099 0.4516 0.063 Uiso 1 1 calc R . . . .
C40 C 1.1934(3) 0.2886(3) 0.5042(3) 0.0388(15) Uani 1 1 d . . . . .
H40 H 1.1862 0.2494 0.5268 0.047 Uiso 1 1 calc R . . . .
C57 C 1.1709(4) 0.4533(3) 0.7488(3) 0.0413(15) Uani 1 1 d . . . . .
C41 C 1.2615(4) 0.3246(4) 0.5151(3) 0.0444(16) Uani 1 1 d . . . . .
C31 C 0.8404(4) 0.2803(4) 0.4370(3) 0.0509(18) Uani 1 1 d . . . . .
H31 H 0.8125 0.3190 0.4204 0.061 Uiso 1 1 calc R . . . .
C18 C 0.5400(4) 0.1771(4) 0.4463(3) 0.0433(16) Uani 1 1 d . . . . .
H18 H 0.5667 0.1376 0.4623 0.052 Uiso 1 1 calc R . . . .
C58 C 1.2462(4) 0.4617(4) 0.7738(3) 0.0503(18) Uani 1 1 d . . . . .
H58 H 1.2626 0.5045 0.7910 0.060 Uiso 1 1 calc R . . . .
F25 F 1.4064(3) 0.4713(4) 0.7662(4) 0.146(4) Uani 1 1 d . . . . .
C8 C 0.1190(3) 0.1377(3) 0.3627(3) 0.0361(14) Uani 1 1 d . . . . .
C59 C 1.2980(4) 0.4090(4) 0.7744(3) 0.0462(17) Uani 1 1 d . . . . .
F12 F 0.6941(5) 0.1107(3) 0.6236(3) 0.120(3) Uani 1 1 d . . . . .
C13 C 0.1112(4) 0.0775(3) 0.3907(3) 0.0444(16) Uani 1 1 d . . . . .
H13 H 0.0654 0.0525 0.3817 0.053 Uiso 1 1 calc R . . . .
C32 C 0.8430(4) 0.1716(4) 0.4719(3) 0.0519(18) Uani 1 1 d . . . . .
H32 H 0.8166 0.1318 0.4807 0.062 Uiso 1 1 calc R . . . .
C10 C 0.2448(3) 0.1495(4) 0.4167(3) 0.0426(16) Uani 1 1 d . . . . .
C16 C 0.4219(4) 0.2303(4) 0.4126(3) 0.0450(16) Uani 1 1 d . . . . .
C9 C 0.1871(3) 0.1748(3) 0.3755(3) 0.0380(14) Uani 1 1 d . . . . .
H9 H 0.1931 0.2166 0.3559 0.046 Uiso 1 1 calc R . . . .
C52 C 1.2400(4) 0.1420(4) 0.7414(3) 0.0427(16) Uani 1 1 d . . . . .
C35 C 0.9187(4) 0.2827(4) 0.4447(3) 0.0474(17) Uani 1 1 d . . . . .
H35 H 0.9436 0.3226 0.4345 0.057 Uiso 1 1 calc R . . . .
C5 C -0.0224(3) 0.2308(4) 0.2492(3) 0.0444(16) Uani 1 1 d . . . . .
C34 C 0.9595(4) 0.2262(4) 0.4676(3) 0.0446(16) Uani 1 1 d . . . . .
C38 C 1.1463(4) 0.3682(4) 0.4269(3) 0.0468(17) Uani 1 1 d . . . . .
C11 C 0.2363(4) 0.0879(4) 0.4465(3) 0.0472(17) Uani 1 1 d . . . . .
F14 F 1.0998(5) 0.0967(3) 0.5617(3) 0.122(3) Uani 1 1 d . . . . .
C33 C 0.9210(4) 0.1695(4) 0.4808(3) 0.0489(17) Uani 1 1 d . . . . .
H33 H 0.9473 0.1293 0.4957 0.059 Uiso 1 1 calc R . . . .
F22 F 1.2397(4) 0.5381(4) 0.5593(4) 0.141(3) Uani 1 1 d . . . . .
C43 C 1.2121(4) 0.4049(4) 0.4390(3) 0.0481(17) Uani 1 1 d . . . . .
H43 H 1.2180 0.4452 0.4174 0.058 Uiso 1 1 calc R . . . .
C51 C 1.2952(4) 0.1006(4) 0.7854(3) 0.0489(17) Uani 1 1 d . . . . .
C19 C 0.5397(4) 0.2861(4) 0.4094(3) 0.0502(18) Uani 1 1 d . . . . .
H19 H 0.5667 0.3250 0.3997 0.060 Uiso 1 1 calc R . . . .
C54 C 1.1393(4) 0.1373(4) 0.6574(3) 0.0451(16) Uani 1 1 d . . . . .
C15 C 0.3375(4) 0.2325(4) 0.3996(3) 0.0447(16) Uani 1 1 d . . . . .
H15A H 0.3189 0.2778 0.4100 0.054 Uiso 1 1 calc R . . . .
H15B H 0.3190 0.2240 0.3577 0.054 Uiso 1 1 calc R . . . .
C63 C 1.1397(5) 0.4436(4) 0.5824(4) 0.064(2) Uani 1 1 d . . . . .
H63 H 1.1245 0.4824 0.5586 0.077 Uiso 1 1 calc R . . . .
C42 C 1.2701(4) 0.3834(4) 0.4826(3) 0.0526(19) Uani 1 1 d . . . . .
H42 H 1.3158 0.4087 0.4903 0.063 Uiso 1 1 calc R . . . .
F2 F 0.5949(5) 0.3458(5) 0.2756(4) 0.144(3) Uani 1 1 d . . . . .
F13 F 1.0177(4) 0.1097(4) 0.6091(4) 0.138(3) Uani 1 1 d . . . . .
C53 C 1.1895(3) 0.1050(3) 0.6990(3) 0.0366(14) Uani 1 1 d . . . . .
H53 H 1.1909 0.0563 0.6996 0.044 Uiso 1 1 calc R . . . .
F6 F 0.6037(5) 0.0562(4) 0.2599(3) 0.141(3) Uani 1 1 d . . . . .
F5 F 0.5800(5) 0.0309(4) 0.3433(4) 0.140(3) Uani 1 1 d . . . . .
C2 C -0.0712(4) 0.1753(4) 0.2708(3) 0.0506(18) Uani 1 1 d . . . . .
C27 C 0.7232(4) 0.2049(4) 0.5699(3) 0.0532(19) Uani 1 1 d . . . . .
F15 F 1.0925(5) 0.0273(3) 0.6263(3) 0.166(4) Uani 1 1 d . . . . .
C64 C 1.2140(5) 0.4389(4) 0.6109(4) 0.061(2) Uani 1 1 d . . . . .
C62 C 1.0880(5) 0.3936(4) 0.5878(3) 0.0538(19) Uani 1 1 d . . . . .
C44 C 1.3244(4) 0.3020(4) 0.5579(3) 0.0467(17) Uani 1 1 d . . . . .
C36 C 1.0450(4) 0.2280(4) 0.4813(3) 0.0472(17) Uani 1 1 d . . . . .
H36A H 1.0624 0.2401 0.5228 0.057 Uiso 1 1 calc R . . . .
H36B H 1.0661 0.1827 0.4738 0.057 Uiso 1 1 calc R . . . .
C17 C 0.4618(4) 0.1765(4) 0.4375(3) 0.0456(16) Uani 1 1 d . . . . .
H17 H 0.4362 0.1378 0.4491 0.055 Uiso 1 1 calc R . . . .
F4 F 0.6879(5) 0.0137(4) 0.3268(3) 0.149(4) Uani 1 1 d . . . . .
C20 C 0.4631(4) 0.2883(4) 0.3987(3) 0.0486(18) Uani 1 1 d . . . . .
H20 H 0.4375 0.3281 0.3822 0.058 Uiso 1 1 calc R . . . .
C48 C 1.4000(4) 0.2407(5) 0.6339(3) 0.057(2) Uani 1 1 d . . . . .
C28 C 0.7302(4) 0.2712(4) 0.5865(3) 0.0545(19) Uani 1 1 d . . . . .
H28 H 0.7476 0.2809 0.6265 0.065 Uiso 1 1 calc R . . . .
F3 F 0.6355(5) 0.2834(5) 0.2156(2) 0.158(4) Uani 1 1 d . . . . .
C50 C 1.4100(4) 0.2429(5) 0.7005(3) 0.066(2) Uani 1 1 d . . . . .
H50A H 1.4046 0.2902 0.7133 0.098 Uiso 1 1 calc GR . . . .
H50B H 1.4602 0.2258 0.7173 0.098 Uiso 1 1 calc GR . . . .
H50C H 1.3716 0.2140 0.7136 0.098 Uiso 1 1 calc GR . . . .
C60 C 1.3796(4) 0.4273(4) 0.7998(4) 0.059(2) Uani 1 1 d . . . . .
C6 C -0.0305(5) 0.2347(5) 0.1833(3) 0.067(2) Uani 1 1 d . . . . .
H6A H -0.0012 0.2736 0.1726 0.101 Uiso 1 1 calc GR . . . .
H6B H -0.0837 0.2409 0.1661 0.101 Uiso 1 1 calc GR . . . .
H6C H -0.0118 0.1922 0.1685 0.101 Uiso 1 1 calc GR . . . .
C29 C 0.7134(4) 0.3262(4) 0.5483(4) 0.0556(19) Uani 1 1 d . . . . .
C45 C 1.4519(4) 0.2900(5) 0.6070(3) 0.070(3) Uani 1 1 d . . . . .
C56 C 1.1192(5) 0.5141(4) 0.7481(4) 0.057(2) Uani 1 1 d . . . . .
C37 C 1.0982(5) 0.4376(4) 0.3459(4) 0.063(2) Uani 1 1 d . . . . .
H37A H 1.0512 0.4458 0.3186 0.095 Uiso 1 1 calc GR . . . .
H37B H 1.1378 0.4243 0.3240 0.095 Uiso 1 1 calc GR . . . .
H37C H 1.1133 0.4795 0.3680 0.095 Uiso 1 1 calc GR . . . .
F24 F 1.2731(6) 0.5381(4) 0.6487(4) 0.170(4) Uani 1 1 d . . . . .
C4 C -0.0277(5) 0.3009(4) 0.2774(4) 0.065(2) Uani 1 1 d . . . . .
H4A H -0.0182 0.2959 0.3199 0.098 Uiso 1 1 calc GR . . . .
H4B H -0.0782 0.3199 0.2647 0.098 Uiso 1 1 calc GR . . . .
H4C H 0.0098 0.3318 0.2657 0.098 Uiso 1 1 calc GR . . . .
C24 C 0.6638(4) 0.2507(6) 0.3174(4) 0.064(2) Uani 1 1 d . . . . .
C22 C 0.6559(4) 0.1296(5) 0.3399(4) 0.068(2) Uani 1 1 d . . . . .
C1 C -0.1439(4) 0.1996(5) 0.2874(4) 0.075(3) Uani 1 1 d . . . . .
H1A H -0.1739 0.1600 0.2955 0.112 Uiso 1 1 calc GR . . . .
H1B H -0.1723 0.2263 0.2553 0.112 Uiso 1 1 calc GR . . . .
H1C H -0.1329 0.2284 0.3224 0.112 Uiso 1 1 calc GR . . . .
C3 C -0.0857(5) 0.1134(5) 0.2301(4) 0.074(3) Uani 1 1 d . . . . .
H3A H -0.0394 0.1017 0.2156 0.111 Uiso 1 1 calc GR . . . .
H3B H -0.1255 0.1246 0.1971 0.111 Uiso 1 1 calc GR . . . .
H3C H -0.1015 0.0743 0.2515 0.111 Uiso 1 1 calc GR . . . .
F9 F 0.7030(9) 0.3974(4) 0.6292(4) 0.224(7) Uani 1 1 d . . . . .
C26 C 0.7481(6) 0.1507(5) 0.6163(4) 0.073(3) Uani 1 1 d . . . . .
C61 C 1.0067(6) 0.4050(5) 0.5595(4) 0.074(3) Uani 1 1 d . . . . .
C55 C 1.0871(6) 0.0903(5) 0.6150(4) 0.070(3) Uani 1 1 d . . . . .
C49 C 1.4012(5) 0.1671(5) 0.6122(5) 0.082(3) Uani 1 1 d . . . . .
H49A H 1.3600 0.1412 0.6244 0.124 Uiso 1 1 calc GR . . . .
H49B H 1.4494 0.1458 0.6285 0.124 Uiso 1 1 calc GR . . . .
H49C H 1.3948 0.1670 0.5695 0.124 Uiso 1 1 calc GR . . . .
C23 C 0.6471(5) 0.1857(6) 0.3007(4) 0.071(3) Uani 1 1 d . . . . .
H23 H 0.6285 0.1769 0.2607 0.085 Uiso 1 1 calc R . . . .
C14 C 0.2912(5) 0.0070(5) 0.5184(4) 0.077(3) Uani 1 1 d . . . . .
H14A H 0.2841 -0.0316 0.4911 0.116 Uiso 1 1 calc GR . . . .
H14B H 0.2483 0.0095 0.5391 0.116 Uiso 1 1 calc GR . . . .
H14C H 0.3377 0.0002 0.5467 0.116 Uiso 1 1 calc GR . . . .
C47 C 1.5210(4) 0.2585(8) 0.5893(4) 0.107(4) Uani 1 1 d . . . . .
H47A H 1.5086 0.2127 0.5730 0.161 Uiso 1 1 calc GR . . . .
H47B H 1.5610 0.2548 0.6235 0.161 Uiso 1 1 calc GR . . . .
H47C H 1.5382 0.2874 0.5598 0.161 Uiso 1 1 calc GR . . . .
C65 C 1.2660(7) 0.4988(5) 0.6046(4) 0.080(3) Uani 1 1 d . . . . .
F8 F 0.7879(5) 0.4194(4) 0.5855(6) 0.187(5) Uani 1 1 d . . . . .
C46 C 1.4718(5) 0.3565(6) 0.6423(4) 0.088(3) Uani 1 1 d . . . . .
C21 C 0.6341(8) 0.0576(7) 0.3152(5) 0.105(4) Uani 1 1 d . . . . .
C25 C 0.6507(7) 0.3087(8) 0.2695(4) 0.101(4) Uani 1 1 d . . . . .
C30 C 0.7203(8) 0.3984(6) 0.5772(5) 0.091(3) Uani 1 1 d . . . . .

loop_
_atom_site_aniso_label
_atom_site_aniso_U_11
_atom_site_aniso_U_22
_atom_site_aniso_U_33
_atom_site_aniso_U_23
_atom_site_aniso_U_13
_atom_site_aniso_U_12
Ho1 0.0376(2) 0.0501(2) 0.0487(2) 0.00006(15) 0.00660(14) 0.00060(15)
Cu1 0.0348(5) 0.0810(7) 0.0494(5) 0.0019(5) 0.0003(4) -0.0049(5)
O16 0.034(2) 0.042(3) 0.048(3) 0.000(2) 0.007(2) 0.008(2)
O17 0.032(2) 0.052(3) 0.042(2) -0.002(2) 0.011(2) -0.003(2)
O11 0.034(2) 0.039(3) 0.045(3) -0.003(2) 0.005(2) 0.001(2)
O12 0.029(2) 0.049(3) 0.053(3) -0.001(2) 0.004(2) -0.001(2)
F18 0.074(3) 0.047(3) 0.068(3) 0.012(2) -0.009(2) 0.004(2)
O2 0.026(2) 0.048(3) 0.041(2) 0.000(2) 0.0069(18) -0.004(2)
O15 0.034(2) 0.045(3) 0.045(3) 0.001(2) 0.004(2) -0.003(2)
O14 0.051(3) 0.049(3) 0.043(3) -0.002(2) 0.004(2) 0.007(2)
O9 0.026(2) 0.070(3) 0.050(3) 0.004(2) -0.005(2) -0.012(2)
F16 0.046(3) 0.095(4) 0.092(4) 0.032(3) 0.016(3) 0.025(3)
F17 0.089(4) 0.064(3) 0.046(2) -0.004(2) -0.011(2) 0.010(3)
N3 0.026(3) 0.054(4) 0.043(3) 0.000(3) -0.001(2) -0.006(3)
O10 0.037(3) 0.067(3) 0.051(3) 0.012(2) -0.005(2) 0.001(2)
F26 0.036(2) 0.080(3) 0.103(4) -0.005(3) -0.013(2) 0.005(2)
O8 0.037(3) 0.061(3) 0.052(3) 0.004(2) 0.003(2) -0.004(2)
O3 0.030(3) 0.068(3) 0.060(3) 0.024(3) -0.008(2) -0.012(2)
F29 0.066(3) 0.075(3) 0.112(4) 0.012(3) 0.023(3) 0.033(3)
N2 0.023(3) 0.043(3) 0.041(3) -0.001(2) 0.001(2) 0.003(2)
O13 0.060(3) 0.050(3) 0.049(3) 0.003(2) 0.019(2) -0.001(2)
N1 0.026(3) 0.057(4) 0.052(3) 0.002(3) 0.009(2) -0.007(3)
O4 0.046(3) 0.056(3) 0.065(3) 0.018(3) -0.010(2) -0.006(2)
N4 0.030(3) 0.066(4) 0.041(3) 0.002(3) -0.002(2) -0.005(3)
F10 0.109(4) 0.094(4) 0.049(3) 0.008(3) -0.003(3) 0.027(3)
O6 0.035(3) 0.098(4) 0.044(3) -0.001(3) -0.003(2) -0.011(3)
F20 0.058(3) 0.112(5) 0.073(3) 0.018(3) -0.010(3) 0.004(3)
O1 0.040(3) 0.079(4) 0.071(4) 0.013(3) 0.015(3) -0.006(3)
O7 0.046(3) 0.066(3) 0.048(3) 0.008(3) -0.005(2) -0.015(3)
O5 0.043(3) 0.092(4) 0.050(3) -0.009(3) -0.006(2) 0.007(3)
F28 0.117(5) 0.091(4) 0.079(4) 0.029(3) 0.020(3) 0.054(4)
F19 0.119(5) 0.097(4) 0.056(3) 0.018(3) -0.018(3) 0.008(4)
C7 0.027(3) 0.045(4) 0.050(4) -0.003(3) 0.009(3) -0.004(3)
N5 0.022(3) 0.066(4) 0.043(3) -0.006(3) 0.005(2) -0.003(3)
F11 0.183(7) 0.131(6) 0.069(4) 0.018(4) 0.023(4) 0.103(5)
F7 0.117(5) 0.076(4) 0.110(5) -0.011(4) -0.018(4) 0.017(4)
F1 0.101(4) 0.157(6) 0.049(3) -0.002(3) 0.011(3) -0.063(4)
F30 0.084(4) 0.080(4) 0.175(6) -0.071(4) -0.056(4) 0.037(3)
F27 0.059(3) 0.155(6) 0.138(6) -0.078(5) -0.039(4) 0.011(4)
N6 0.026(3) 0.111(6) 0.041(3) -0.004(3) 0.003(3) -0.008(3)
O18 0.039(3) 0.152(6) 0.051(3) 0.013(4) 0.009(3) -0.016(3)
F21 0.111(5) 0.144(6) 0.113(5) -0.053(5) -0.032(4) 0.072(5)
C39 0.027(3) 0.054(4) 0.040(4) -0.007(3) 0.005(3) -0.004(3)
F23 0.091(4) 0.097(4) 0.135(6) 0.004(4) 0.030(4) -0.039(4)
C12 0.048(4) 0.045(4) 0.061(5) 0.009(3) -0.001(4) -0.004(3)
C40 0.025(3) 0.053(4) 0.038(3) -0.006(3) 0.005(3) -0.005(3)
C57 0.044(4) 0.039(4) 0.040(4) 0.002(3) 0.005(3) 0.005(3)
C41 0.035(4) 0.061(4) 0.037(4) -0.008(3) 0.005(3) -0.002(3)
C31 0.037(4) 0.063(5) 0.050(4) 0.010(4) 0.000(3) -0.004(3)
C18 0.031(3) 0.049(4) 0.047(4) 0.004(3) -0.004(3) 0.004(3)
C58 0.049(4) 0.047(4) 0.053(4) -0.002(3) 0.001(3) -0.006(3)
F25 0.046(3) 0.152(6) 0.222(9) 0.103(6) -0.030(4) -0.040(4)
C8 0.029(3) 0.041(4) 0.038(3) -0.001(3) 0.007(3) 0.002(3)
C59 0.037(4) 0.050(5) 0.051(4) 0.002(3) 0.003(3) -0.006(3)
F12 0.151(6) 0.093(5) 0.107(5) 0.046(4) -0.003(4) -0.040(4)
C13 0.033(4) 0.043(4) 0.056(4) -0.001(3) 0.005(3) -0.005(3)
C32 0.038(4) 0.063(5) 0.053(4) 0.007(4) 0.002(3) -0.008(4)
C10 0.024(3) 0.053(4) 0.050(4) 0.003(3) 0.003(3) 0.001(3)
C16 0.027(3) 0.060(4) 0.046(4) -0.014(3) 0.000(3) -0.002(3)
C9 0.032(3) 0.038(3) 0.043(4) 0.002(3) 0.005(3) -0.004(3)
C52 0.038(4) 0.045(4) 0.047(4) 0.003(3) 0.013(3) 0.005(3)
C35 0.031(4) 0.057(5) 0.053(4) 0.004(3) 0.005(3) -0.009(3)
C5 0.021(3) 0.060(4) 0.049(4) 0.002(3) -0.001(3) 0.006(3)
C34 0.028(3) 0.061(5) 0.042(4) -0.005(3) 0.001(3) -0.004(3)
C38 0.037(4) 0.057(5) 0.046(4) -0.004(3) 0.007(3) 0.001(3)
C11 0.036(4) 0.050(4) 0.053(4) 0.005(3) 0.000(3) 0.005(3)
F14 0.187(8) 0.103(5) 0.063(4) -0.031(3) -0.013(4) -0.032(5)
C33 0.033(4) 0.057(5) 0.053(4) -0.002(4) -0.003(3) -0.006(3)
F22 0.143(7) 0.107(5) 0.176(7) 0.079(5) 0.037(6) -0.024(5)
C43 0.040(4) 0.060(5) 0.043(4) -0.004(3) 0.004(3) -0.010(3)
C51 0.045(4) 0.045(4) 0.054(4) -0.010(3) -0.001(3) 0.005(3)
C19 0.043(4) 0.052(5) 0.055(4) 0.006(3) 0.007(3) -0.006(3)
C54 0.038(4) 0.049(5) 0.048(4) -0.004(3) 0.008(3) -0.003(3)
C15 0.034(4) 0.046(4) 0.052(4) 0.008(3) 0.002(3) -0.007(3)
C63 0.077(6) 0.060(5) 0.057(5) 0.014(4) 0.017(4) 0.012(5)
C42 0.040(4) 0.067(5) 0.050(4) -0.008(4) 0.007(3) -0.017(4)
F2 0.090(5) 0.180(8) 0.151(7) 0.100(6) -0.006(5) 0.011(5)
F13 0.078(5) 0.148(7) 0.169(7) -0.064(6) -0.031(5) -0.026(4)
C53 0.040(4) 0.024(3) 0.043(4) -0.001(3) 0.000(3) -0.002(3)
F6 0.176(7) 0.117(5) 0.099(5) -0.048(4) -0.065(5) 0.041(5)
F5 0.141(7) 0.091(5) 0.167(8) -0.038(5) -0.027(6) -0.013(5)
C2 0.028(3) 0.072(5) 0.049(4) 0.003(4) 0.002(3) -0.005(3)
C27 0.041(4) 0.076(6) 0.042(4) 0.010(4) 0.006(3) 0.005(4)
F15 0.245(10) 0.059(4) 0.142(6) 0.024(4) -0.116(6) -0.056(5)
C64 0.089(7) 0.050(5) 0.053(5) 0.005(4) 0.034(5) -0.005(4)
C62 0.067(5) 0.052(5) 0.041(4) -0.003(3) 0.004(4) 0.017(4)
C44 0.029(3) 0.072(5) 0.040(4) -0.005(3) 0.006(3) -0.003(3)
C36 0.027(3) 0.060(4) 0.053(4) 0.002(4) 0.004(3) -0.001(3)
C17 0.033(4) 0.047(4) 0.053(4) -0.002(3) -0.003(3) -0.016(3)
F4 0.156(7) 0.150(7) 0.116(5) -0.058(5) -0.043(5) 0.096(6)
C20 0.036(4) 0.046(4) 0.062(5) 0.014(3) 0.003(3) -0.002(3)
C48 0.029(4) 0.089(6) 0.049(4) -0.008(4) -0.004(3) 0.010(4)
C28 0.056(5) 0.062(5) 0.043(4) -0.002(4) -0.002(3) 0.008(4)
F3 0.181(8) 0.232(9) 0.042(3) 0.026(4) -0.029(4) -0.126(7)
C50 0.034(4) 0.109(7) 0.051(5) 0.005(5) -0.001(3) 0.003(4)
C60 0.041(4) 0.056(5) 0.075(6) 0.002(4) -0.002(4) -0.012(4)
C6 0.046(5) 0.108(7) 0.046(4) 0.016(5) 0.003(4) 0.000(5)
C29 0.041(4) 0.063(5) 0.060(5) 0.000(4) 0.001(4) -0.011(4)
C45 0.030(4) 0.136(9) 0.041(4) 0.008(5) 0.002(3) -0.009(4)
C56 0.054(5) 0.054(5) 0.058(5) -0.012(4) -0.006(4) 0.008(4)
C37 0.051(5) 0.074(6) 0.060(5) 0.016(4) 0.000(4) 0.002(4)
F24 0.299(12) 0.106(5) 0.135(6) -0.063(5) 0.124(7) -0.122(7)
C4 0.039(4) 0.060(5) 0.091(6) -0.003(5) -0.005(4) 0.014(4)
C24 0.030(4) 0.116(8) 0.047(5) 0.001(5) 0.005(3) -0.013(4)
C22 0.038(4) 0.092(7) 0.067(6) -0.023(5) -0.008(4) 0.015(4)
C1 0.028(4) 0.108(8) 0.088(7) 0.017(6) 0.011(4) 0.012(4)
C3 0.046(5) 0.088(7) 0.080(6) -0.018(5) -0.013(4) -0.015(4)
F9 0.50(2) 0.078(5) 0.103(6) -0.026(4) 0.084(9) 0.001(8)
C26 0.102(8) 0.066(6) 0.050(5) 0.004(4) 0.012(5) 0.023(6)
C61 0.081(7) 0.078(6) 0.054(5) -0.009(5) -0.014(5) 0.033(6)
C55 0.074(6) 0.053(5) 0.071(6) 0.001(4) -0.024(5) -0.016(4)
C49 0.044(5) 0.097(7) 0.102(8) -0.011(6) 0.000(5) 0.023(5)
C23 0.043(5) 0.120(9) 0.046(5) -0.017(5) -0.004(4) 0.005(5)
C14 0.066(6) 0.072(6) 0.081(6) 0.033(5) -0.021(5) -0.004(5)
C47 0.026(4) 0.230(14) 0.065(6) 0.017(8) 0.006(4) 0.029(6)
C65 0.120(9) 0.061(6) 0.066(6) 0.005(5) 0.040(6) -0.024(6)
F8 0.119(6) 0.084(5) 0.319(15) -0.031(7) -0.075(8) -0.029(5)
C46 0.064(6) 0.129(9) 0.063(6) -0.014(6) -0.010(5) -0.046(6)
C21 0.091(9) 0.122(11) 0.090(8) -0.042(8) -0.021(7) 0.045(8)
C25 0.076(8) 0.162(12) 0.057(6) 0.024(7) -0.010(5) -0.046(8)
C30 0.122(10) 0.074(7) 0.065(6) -0.009(5) -0.013(6) -0.003(7)

loop_
_atom_type_symbol
_atom_type_description
_atom_type_scat_dispersion_real
_atom_type_scat_dispersion_imag
_atom_type_scat_source
C C 0.0033 0.0016 'International Tables Vol C Tables 4.2.6.8 and 6.1.1.4'
H H 0.0000 0.0000 'International Tables Vol C Tables 4.2.6.8 and 6.1.1.4'
Cu Cu 0.3201 1.2651 'International Tables Vol C Tables 4.2.6.8 and 6.1.1.4'
F F 0.0171 0.0103 'International Tables Vol C Tables 4.2.6.8 and 6.1.1.4'
Ho Ho -0.2175 4.6783 'International Tables Vol C Tables 4.2.6.8 and 6.1.1.4'
N N 0.0061 0.0033 'International Tables Vol C Tables 4.2.6.8 and 6.1.1.4'
O O 0.0106 0.0060 'International Tables Vol C Tables 4.2.6.8 and 6.1.1.4'

loop_
_geom_angle_atom_site_label_1
_geom_angle_atom_site_label_2
_geom_angle_atom_site_label_3
_geom_angle
_geom_angle_site_symmetry_1
_geom_angle_site_symmetry_3
_geom_angle_publ_flag
O16 Ho1 O13 131.30(17) . . ?
O17 Ho1 O16 77.33(15) . . ?
O17 Ho1 O11 147.44(15) . . ?
O17 Ho1 O12 98.70(16) . . ?
O17 Ho1 O2 140.62(16) . 4_666 ?
O17 Ho1 O15 70.53(15) . . ?
O17 Ho1 O13 73.14(16) . . ?
O11 Ho1 O16 128.42(15) . . ?
O11 Ho1 O15 130.58(15) . . ?
O11 Ho1 O13 74.43(16) . . ?
O12 Ho1 O16 75.79(16) . . ?
O12 Ho1 O11 73.58(16) . . ?
O12 Ho1 O2 95.93(15) . 4_666 ?
O12 Ho1 O15 149.22(16) . . ?
O12 Ho1 O13 71.54(17) . . ?
O2 Ho1 O16 71.18(15) 4_666 . ?
O2 Ho1 O11 71.91(15) 4_666 . ?
O2 Ho1 O15 78.28(15) 4_666 . ?
O2 Ho1 O13 146.21(16) 4_666 . ?
O15 Ho1 O16 73.73(17) . . ?
O15 Ho1 O13 128.05(16) . . ?
O14 Ho1 O16 147.46(17) . . ?
O14 Ho1 O17 94.58(16) . . ?
O14 Ho1 O11 73.24(16) . . ?
O14 Ho1 O12 136.74(18) . . ?
O14 Ho1 O2 99.33(16) . 4_666 ?
O14 Ho1 O15 73.86(17) . . ?
O14 Ho1 O13 73.40(18) . . ?
N3 Cu1 O8 91.8(2) . . ?
N3 Cu1 N4 178.9(2) . . ?
N3 Cu1 O6 89.9(2) . . ?
N3 Cu1 O7 87.9(2) . . ?
N3 Cu1 O5 88.4(2) . . ?
O8 Cu1 O7 86.8(2) . . ?
O8 Cu1 O5 92.0(2) . . ?
N4 Cu1 O8 89.3(2) . . ?
N4 Cu1 O6 89.0(2) . . ?
N4 Cu1 O7 92.1(2) . . ?
N4 Cu1 O5 91.6(2) . . ?
O6 Cu1 O8 177.9(2) . . ?
O6 Cu1 O7 94.6(2) . . ?
O6 Cu1 O5 86.8(2) . . ?
O5 Cu1 O7 176.12(19) . . ?
C52 O16 Ho1 133.6(4) . . ?
N5 O17 Ho1 135.3(4) . . ?
C57 O11 Ho1 132.2(4) . . ?
C59 O12 Ho1 131.6(4) . . ?
N2 O2 Ho1 135.1(4) . 4_465 ?
C54 O15 Ho1 133.1(4) . . ?
C62 O14 Ho1 132.5(5) . . ?
C39 O9 C36 119.5(5) . . ?
C18 N3 Cu1 121.0(5) . . ?
C18 N3 C19 117.6(6) . . ?
C19 N3 Cu1 121.3(5) . . ?
C38 O10 C37 117.0(6) . . ?
C27 O8 Cu1 124.4(5) . . ?
C10 O3 C15 119.9(5) . . ?
O2 N2 C7 126.0(5) . . ?
O2 N2 C5 120.5(5) . . ?
C7 N2 C5 112.8(5) . . ?
C64 O13 Ho1 131.2(5) . . ?
O1 N1 C7 126.0(6) . . ?
O1 N1 C2 121.9(5) . . ?
C7 N1 C2 111.9(5) . . ?
C11 O4 C14 117.7(6) . . ?
C31 N4 Cu1 120.7(5) . . ?
C31 N4 C32 117.7(6) . . ?
C32 N4 Cu1 121.5(5) . . ?
C24 O6 Cu1 126.2(6) . . ?
C29 O7 Cu1 121.1(5) . . ?
C22 O5 Cu1 120.6(6) . . ?
N2 C7 N1 107.1(6) . . ?
N2 C7 C8 129.7(5) . . ?
N1 C7 C8 123.2(6) . . ?
O17 N5 C44 125.8(5) . . ?
O17 N5 C48 120.5(6) . . ?
C44 N5 C48 112.9(5) . . ?
O18 N6 C44 126.1(6) . . ?
O18 N6 C45 122.1(6) . . ?
C44 N6 C45 111.4(6) . . ?
O9 C39 C38 113.3(6) . . ?
C40 C39 O9 125.3(6) . . ?
C40 C39 C38 121.4(6) . . ?
C11 C12 C13 120.5(7) . . ?
C39 C40 C41 119.6(6) . . ?
O11 C57 C58 127.4(6) . . ?
O11 C57 C56 114.6(6) . . ?
C58 C57 C56 117.9(6) . . ?
C40 C41 C44 122.1(7) . . ?
C42 C41 C40 119.3(7) . . ?
C42 C41 C44 118.5(6) . . ?
N4 C31 C35 122.8(7) . . ?
N3 C18 C17 122.2(6) . . ?
C59 C58 C57 121.6(7) . . ?
C13 C8 C7 119.5(6) . . ?
C13 C8 C9 120.0(6) . . ?
C9 C8 C7 120.5(6) . . ?
O12 C59 C58 128.8(7) . . ?
O12 C59 C60 115.6(6) . . ?
C58 C59 C60 115.6(7) . . ?
C8 C13 C12 120.6(6) . . ?
N4 C32 C33 123.1(7) . . ?
O3 C10 C9 125.9(6) . . ?
O3 C10 C11 113.1(6) . . ?
C9 C10 C11 121.0(6) . . ?
C17 C16 C15 123.8(7) . . ?
C17 C16 C20 117.2(6) . . ?
C20 C16 C15 118.9(7) . . ?
C10 C9 C8 119.2(6) . . ?
O16 C52 C51 114.6(6) . . ?
O16 C52 C53 127.8(6) . . ?
C53 C52 C51 117.5(6) . . ?
C34 C35 C31 118.9(7) . . ?
N2 C5 C2 100.6(5) . . ?
N2 C5 C4 104.1(5) . . ?
C6 C5 N2 109.9(5) . . ?
C6 C5 C2 114.0(6) . . ?
C6 C5 C4 112.9(7) . . ?
C4 C5 C2 114.1(6) . . ?
C35 C34 C36 121.1(6) . . ?
C33 C34 C35 118.3(6) . . ?
C33 C34 C36 120.5(7) . . ?
O10 C38 C39 116.1(6) . . ?
O10 C38 C43 124.9(7) . . ?
C43 C38 C39 119.0(7) . . ?
O4 C11 C12 126.0(7) . . ?
O4 C11 C10 115.2(6) . . ?
C12 C11 C10 118.9(6) . . ?
C34 C33 C32 119.0(7) . . ?
C38 C43 C42 120.5(7) . . ?
F18 C51 C52 113.5(6) . . ?
F16 C51 F18 107.9(6) . . ?
F16 C51 F17 107.2(6) . . ?
F16 C51 C52 111.4(6) . . ?
F17 C51 F18 105.1(6) . . ?
F17 C51 C52 111.3(6) . . ?
N3 C19 C20 123.0(7) . . ?
O15 C54 C53 129.9(7) . . ?
O15 C54 C55 114.1(7) . . ?
C53 C54 C55 116.0(7) . . ?
O3 C15 C16 105.9(6) . . ?
C62 C63 C64 121.5(8) . . ?
C43 C42 C41 120.2(7) . . ?
C54 C53 C52 121.8(6) . . ?
N1 C2 C5 100.4(5) . . ?
N1 C2 C1 109.8(6) . . ?
N1 C2 C3 106.1(7) . . ?
C1 C2 C5 115.9(7) . . ?
C1 C2 C3 110.2(7) . . ?
C3 C2 C5 113.6(7) . . ?
O8 C27 C28 130.7(7) . . ?
O8 C27 C26 111.8(7) . . ?
C28 C27 C26 117.5(7) . . ?
O13 C64 C63 128.2(8) . . ?
O13 C64 C65 114.4(9) . . ?
C63 C64 C65 117.5(8) . . ?
O14 C62 C63 128.5(8) . . ?
O14 C62 C61 112.8(8) . . ?
C63 C62 C61 118.6(8) . . ?
N5 C44 N6 107.5(6) . . ?
N5 C44 C41 128.9(6) . . ?
N6 C44 C41 123.6(6) . . ?
O9 C36 C34 106.4(6) . . ?
C16 C17 C18 120.7(7) . . ?
C19 C20 C16 119.1(7) . . ?
N5 C48 C50 110.2(6) . . ?
N5 C48 C45 100.8(6) . . ?
N5 C48 C49 105.2(6) . . ?
C50 C48 C45 114.8(7) . . ?
C49 C48 C50 110.9(8) . . ?
C49 C48 C45 114.0(7) . . ?
C27 C28 C29 123.8(7) . . ?
F26 C60 F27 106.0(7) . . ?
F26 C60 F25 106.7(7) . . ?
F26 C60 C59 113.6(7) . . ?
F27 C60 C59 112.1(7) . . ?
F25 C60 F27 107.4(8) . . ?
F25 C60 C59 110.6(7) . . ?
O7 C29 C28 129.5(8) . . ?
O7 C29 C30 115.2(8) . . ?
C28 C29 C30 115.3(8) . . ?
N6 C45 C48 100.0(6) . . ?
N6 C45 C46 105.8(8) . . ?
C47 C45 N6 108.2(7) . . ?
C47 C45 C48 116.3(9) . . ?
C47 C45 C46 111.2(8) . . ?
C46 C45 C48 114.0(7) . . ?
F29 C56 C57 111.2(7) . . ?
F28 C56 F29 103.9(7) . . ?
F28 C56 C57 111.7(6) . . ?
F30 C56 F29 105.6(7) . . ?
F30 C56 F28 109.0(8) . . ?
F30 C56 C57 114.7(6) . . ?
O6 C24 C23 131.2(9) . . ?
O6 C24 C25 110.4(9) . . ?
C23 C24 C25 118.3(8) . . ?
O5 C22 C23 128.3(9) . . ?
O5 C22 C21 113.7(10) . . ?
C23 C22 C21 118.0(9) . . ?
F10 C26 C27 114.3(8) . . ?
F11 C26 F10 105.6(8) . . ?
F11 C26 C27 109.9(7) . . ?
F12 C26 F10 106.7(8) . . ?
F12 C26 F11 107.7(9) . . ?
F12 C26 C27 112.3(8) . . ?
F20 C61 F19 107.0(7) . . ?
F20 C61 F21 110.4(9) . . ?
F20 C61 C62 115.6(8) . . ?
F19 C61 C62 108.9(8) . . ?
F21 C61 F19 104.2(8) . . ?
F21 C61 C62 110.1(8) . . ?
F14 C55 C54 111.4(8) . . ?
F13 C55 F14 101.4(8) . . ?
F13 C55 C54 111.4(8) . . ?
F15 C55 F14 105.8(9) . . ?
F15 C55 C54 115.5(8) . . ?
F15 C55 F13 110.2(9) . . ?
C24 C23 C22 123.2(8) . . ?
F23 C65 F22 104.0(8) . . ?
F23 C65 C64 111.9(8) . . ?
F22 C65 C64 112.3(10) . . ?
F24 C65 F23 111.5(11) . . ?
F24 C65 F22 105.5(10) . . ?
F24 C65 C64 111.3(7) . . ?
F6 C21 F5 104.6(11) . . ?
F6 C21 C22 114.9(12) . . ?
F5 C21 C22 108.9(9) . . ?
F4 C21 F6 111.4(9) . . ?
F4 C21 F5 102.7(13) . . ?
F4 C21 C22 113.2(10) . . ?
F1 C25 F3 106.5(9) . . ?
F1 C25 C24 110.4(9) . . ?
F2 C25 F1 110.3(13) . . ?
F2 C25 F3 106.3(11) . . ?
F2 C25 C24 110.8(9) . . ?
F3 C25 C24 112.4(11) . . ?
F7 C30 C29 115.0(8) . . ?
F7 C30 F9 107.4(12) . . ?
F9 C30 C29 112.1(10) . . ?
F8 C30 F7 106.3(11) . . ?
F8 C30 C29 111.2(11) . . ?
F8 C30 F9 104.0(11) . . ?

loop_
_geom_bond_atom_site_label_1
_geom_bond_atom_site_label_2
_geom_bond_distance
_geom_bond_site_symmetry_2
_geom_bond_publ_flag
Ho1 O16 2.376(4) . ?
Ho1 O17 2.321(4) . ?
Ho1 O11 2.371(4) . ?
Ho1 O12 2.329(5) . ?
Ho1 O2 2.337(4) 4_666 ?
Ho1 O15 2.374(5) . ?
Ho1 O14 2.314(5) . ?
Ho1 O13 2.391(5) . ?
Cu1 N3 1.995(5) . ?
Cu1 O8 2.027(5) . ?
Cu1 N4 1.996(5) . ?
Cu1 O6 2.000(5) . ?
Cu1 O7 2.253(6) . ?
Cu1 O5 2.238(6) . ?
O16 C52 1.241(8) . ?
O17 N5 1.309(6) . ?
O11 C57 1.254(8) . ?
O12 C59 1.249(8) . ?
F18 C51 1.339(9) . ?
O2 Ho1 2.337(4) 4_465 ?
O2 N2 1.313(6) . ?
O15 C54 1.239(8) . ?
O14 C62 1.279(9) . ?
O9 C39 1.386(8) . ?
O9 C36 1.413(8) . ?
F16 C51 1.297(8) . ?
F17 C51 1.338(8) . ?
N3 C18 1.332(9) . ?
N3 C19 1.348(9) . ?
O10 C38 1.354(8) . ?
O10 C37 1.415(9) . ?
F26 C60 1.305(9) . ?
O8 C27 1.282(9) . ?
O3 C10 1.355(8) . ?
O3 C15 1.429(8) . ?
F29 C56 1.349(10) . ?
N2 C7 1.328(8) . ?
N2 C5 1.522(8) . ?
O13 C64 1.260(10) . ?
N1 O1 1.267(7) . ?
N1 C7 1.386(8) . ?
N1 C2 1.503(9) . ?
O4 C11 1.353(8) . ?
O4 C14 1.438(9) . ?
N4 C31 1.320(9) . ?
N4 C32 1.332(10) . ?
F10 C26 1.334(10) . ?
O6 C24 1.246(10) . ?
F20 C61 1.303(12) . ?
O7 C29 1.233(9) . ?
O5 C22 1.234(10) . ?
F28 C56 1.324(9) . ?
F19 C61 1.385(10) . ?
C7 C8 1.459(9) . ?
N5 C44 1.334(9) . ?
N5 C48 1.500(9) . ?
F11 C26 1.332(10) . ?
F7 C30 1.272(12) . ?
F1 C25 1.324(11) . ?
F30 C56 1.295(9) . ?
F27 C60 1.325(10) . ?
N6 O18 1.267(8) . ?
N6 C44 1.382(9) . ?
N6 C45 1.516(10) . ?
F21 C61 1.334(10) . ?
C39 C40 1.369(9) . ?
C39 C38 1.403(10) . ?
F23 C65 1.308(12) . ?
C12 C13 1.401(10) . ?
C12 C11 1.374(10) . ?
C40 C41 1.400(9) . ?
C57 C58 1.392(10) . ?
C57 C56 1.508(10) . ?
C41 C42 1.397(10) . ?
C41 C44 1.441(10) . ?
C31 C35 1.393(10) . ?
C18 C17 1.390(9) . ?
C58 C59 1.387(10) . ?
F25 C60 1.309(10) . ?
C8 C13 1.363(9) . ?
C8 C9 1.411(9) . ?
C59 C60 1.528(10) . ?
F12 C26 1.282(12) . ?
C32 C33 1.385(10) . ?
C10 C9 1.379(9) . ?
C10 C11 1.408(10) . ?
C16 C15 1.498(9) . ?
C16 C17 1.345(10) . ?
C16 C20 1.421(10) . ?
C52 C51 1.529(10) . ?
C52 C53 1.419(9) . ?
C35 C34 1.380(10) . ?
C5 C2 1.534(10) . ?
C5 C6 1.519(10) . ?
C5 C4 1.526(11) . ?
C34 C33 1.369(10) . ?
C34 C36 1.518(9) . ?
C38 C43 1.372(10) . ?
F14 C55 1.306(11) . ?
F22 C65 1.323(12) . ?
C43 C42 1.391(10) . ?
C19 C20 1.361(10) . ?
C54 C53 1.360(9) . ?
C54 C55 1.543(11) . ?
C63 C64 1.391(12) . ?
C63 C62 1.370(12) . ?
F2 C25 1.266(16) . ?
F13 C55 1.292(12) . ?
F6 C21 1.310(13) . ?
F5 C21 1.369(16) . ?
C2 C1 1.506(10) . ?
C2 C3 1.529(11) . ?
C27 C28 1.348(11) . ?
C27 C26 1.523(11) . ?
F15 C55 1.257(10) . ?
C64 C65 1.522(12) . ?
C62 C61 1.515(12) . ?
F4 C21 1.287(12) . ?
C48 C50 1.530(11) . ?
C48 C45 1.549(12) . ?
C48 C49 1.525(13) . ?
C28 C29 1.394(11) . ?
F3 C25 1.332(13) . ?
C29 C30 1.557(13) . ?
C45 C47 1.509(12) . ?
C45 C46 1.544(14) . ?
F24 C65 1.271(11) . ?
C24 C23 1.345(13) . ?
C24 C25 1.578(15) . ?
C22 C23 1.416(14) . ?
C22 C21 1.544(16) . ?
F9 C30 1.302(13) . ?
F8 C30 1.268(14) . ?
